data_7230340
loop_
_publ_author_name
'Tian, Xiangxin'
'Gao, Zeliang'
'Chen, Feifei'
'Wu, Qian'
'Li, Conggang'
'Lu, Weiqun'
'Sun, Youxuan'
'Tao, Xutang'

_publ_section_title
;
 Insights into the polymorphism of Bi2W2O9: single crystal growth and a
 complete survey of the variable-temperature thermal and dielectric
 properties
;
_journal_issue 19
_journal_name_full CrystEngComm
_journal_page_first 2669
_journal_paper_doi 10.1039/C8CE00189H
_journal_volume 20
_journal_year 2018
_chemical_formula_sum 'Bi2 O9 W2'
_chemical_formula_weight 929.66
_chemical_name_systematic 'Bismuth Tungstate'
_space_group_IT_number 60
_space_group_name_Hall '-P 2n 2ab'
_space_group_name_H-M_alt 'P b c n'
_symmetry_cell_setting orthorhombic
_symmetry_space_group_name_Hall '-P 2n 2ab'
_symmetry_space_group_name_H-M 'P b c n'
_atom_sites_solution_primary direct
_atom_sites_solution_secondary difmap
_audit_creation_method SHELXL-97
_audit_update_record
;
2018-01-30 deposited with the CCDC.
2018-03-21 downloaded from the CCDC.
;
_cell_angle_alpha 90.00
_cell_angle_beta 90.00
_cell_angle_gamma 90.00
_cell_formula_units_Z 4
_cell_length_a 23.705(2)
_cell_length_b 5.4148(6)
_cell_length_c 5.4345(6)
_cell_measurement_reflns_used 1256
_cell_measurement_temperature 298(2)
_cell_measurement_theta_max 26.12
_cell_measurement_theta_min 3.45
_cell_volume 697.56(12)
_computing_structure_refinement 'SHELXL-97 (Sheldrick, 1997)'
_diffrn_ambient_temperature 298(2)
_diffrn_measured_fraction_theta_full 0.998
_diffrn_measured_fraction_theta_max 0.998
_diffrn_measurement_device_type 'Bruker APEX-II CCD'
_diffrn_measurement_method '\f and \w scans'
_diffrn_radiation_monochromator graphite
_diffrn_radiation_source 'fine-focus sealed tube'
_diffrn_radiation_type MoK\a
_diffrn_radiation_wavelength 0.71073
_diffrn_reflns_av_R_equivalents 0.0565
_diffrn_reflns_av_sigmaI/netI 0.0288
_diffrn_reflns_limit_h_max 28
_diffrn_reflns_limit_h_min -28
_diffrn_reflns_limit_k_max 6
_diffrn_reflns_limit_k_min -6
_diffrn_reflns_limit_l_max 6
_diffrn_reflns_limit_l_min -6
_diffrn_reflns_number 6025
_diffrn_reflns_theta_full 24.99
_diffrn_reflns_theta_max 24.99
_diffrn_reflns_theta_min 1.72
_exptl_absorpt_coefficient_mu 83.199
_exptl_absorpt_correction_T_max 0.0440
_exptl_absorpt_correction_T_min 0.0155
_exptl_absorpt_correction_type multi-scan
_exptl_absorpt_process_details 'SADABS, Sheldrick,2008'
_exptl_crystal_colour 'creamy yellow'
_exptl_crystal_density_diffrn 8.852
_exptl_crystal_density_method 'not measured'
_exptl_crystal_description block
_exptl_crystal_F_000 1544
_exptl_crystal_size_max 0.10
_exptl_crystal_size_mid 0.08
_exptl_crystal_size_min 0.07
_refine_diff_density_max 2.917
_refine_diff_density_min -2.133
_refine_diff_density_rms 0.503
_refine_ls_extinction_coef 0.00449(17)
_refine_ls_extinction_expression Fc^*^=kFc[1+0.001xFc^2^\l^3^/sin(2\q)]^-1/4^
_refine_ls_extinction_method SHELXL
_refine_ls_goodness_of_fit_ref 1.071
_refine_ls_matrix_type full
_refine_ls_number_parameters 61
_refine_ls_number_reflns 624
_refine_ls_number_restraints 120
_refine_ls_restrained_S_all 0.979
_refine_ls_R_factor_all 0.0313
_refine_ls_R_factor_gt 0.0258
_refine_ls_shift/su_max 0.000
_refine_ls_shift/su_mean 0.000
_refine_ls_structure_factor_coef Fsqd
_refine_ls_weighting_details 'calc w=1/[\s^2^(Fo^2^)+(0.0413P)^2^+0.0000P] where P=(Fo^2^+2Fc^2^)/3'
_refine_ls_weighting_scheme calc
_refine_ls_wR_factor_gt 0.0674
_refine_ls_wR_factor_ref 0.0710
_reflns_number_gt 520
_reflns_number_total 624
_reflns_threshold_expression >2sigma(I)
_cod_data_source_file c8ce00189h2.cif
_cod_data_source_block Bi2W2O9
_cod_depositor_comments 'Adding full bibliography for 7230340.cif.'
_cod_original_cell_volume 697.57(13)
_cod_database_code 7230340

loop_
_symmetry_equiv_pos_as_xyz
'x, y, z'
'-x+1/2, -y+1/2, z+1/2'
'-x, y, -z+1/2'
'x+1/2, -y+1/2, -z'
'-x, -y, -z'
'x-1/2, y-1/2, -z-1/2'
'x, -y, z-1/2'
'-x-1/2, y-1/2, z'

loop_
_atom_site_label
_atom_site_type_symbol
_atom_site_fract_x
_atom_site_fract_y
_atom_site_fract_z
_atom_site_U_iso_or_equiv
_atom_site_adp_type
_atom_site_occupancy
_atom_site_symmetry_multiplicity
_atom_site_calc_flag
_atom_site_refinement_flags
Bi1 Bi 0.304077(17) 0.23032(8) 0.85403(8) 0.0081(2) Uani 1 1 d U
W1 W 0.423223(18) 0.25569(7) 1.33539(7) 0.0041(2) Uani 1 1 d U
O1 O 0.3477(3) 0.1869(12) 1.2779(13) 0.0089(13) Uani 1 1 d U
O2 O 0.2501(2) -0.0100(10) 1.0781(11) 0.0069(14) Uani 1 1 d U
O3 O 0.4333(3) -0.0469(12) 1.0780(12) 0.0097(13) Uani 1 1 d U
O4 O 0.4120(3) 0.4640(11) 1.0021(14) 0.0091(12) Uani 1 1 d U
O5 O 0.5000 0.3075(16) 1.2500 0.0084(16) Uani 1 2 d SU

loop_
_atom_site_aniso_label
_atom_site_aniso_U_11
_atom_site_aniso_U_22
_atom_site_aniso_U_33
_atom_site_aniso_U_23
_atom_site_aniso_U_13
_atom_site_aniso_U_12
Bi1 0.0091(3) 0.0073(3) 0.0079(3) -0.00016(14) 0.00176(15) -0.00155(15)
W1 0.0055(3) 0.0037(3) 0.0032(3) 0.00013(15) 0.00088(14) -0.00073(14)
O1 0.007(3) 0.008(3) 0.011(3) 0.001(2) 0.002(2) -0.001(2)
O2 0.008(3) 0.007(3) 0.005(3) 0.001(2) -0.001(2) -0.001(2)
O3 0.012(3) 0.007(3) 0.010(3) -0.001(2) 0.003(2) -0.001(2)
O4 0.012(3) 0.006(3) 0.009(3) -0.001(2) 0.002(2) -0.001(2)
O5 0.007(3) 0.009(3) 0.009(3) 0.000 -0.001(3) 0.000

loop_
_atom_type_symbol
_atom_type_description
_atom_type_scat_dispersion_real
_atom_type_scat_dispersion_imag
_atom_type_scat_source
O O 0.0106 0.0060 'International Tables Vol C Tables 4.2.6.8 and 6.1.1.4'
W W -0.8490 6.8722 'International Tables Vol C Tables 4.2.6.8 and 6.1.1.4'
Bi Bi -4.1077 10.2566 'International Tables Vol C Tables 4.2.6.8 and 6.1.1.4'

loop_
_geom_angle_atom_site_label_1
_geom_angle_atom_site_label_2
_geom_angle_atom_site_label_3
_geom_angle
_geom_angle_site_symmetry_1
_geom_angle_site_symmetry_3
O2 Bi1 O2 74.84(14) . 8_665
O2 Bi1 O2 74.33(12) . 7
O2 Bi1 O2 110.92(11) 8_665 7
O2 Bi1 O2 113.23(11) . 2_554
O2 Bi1 O2 69.70(10) 8_665 2_554
O2 Bi1 O2 68.68(13) 7 2_554
O2 Bi1 O1 78.4(2) . 7
O2 Bi1 O1 151.6(2) 8_665 7
O2 Bi1 O1 70.0(2) 7 7
O2 Bi1 O1 131.2(2) 2_554 7
O2 Bi1 O1 71.3(2) . .
O2 Bi1 O1 78.5(2) 8_665 .
O2 Bi1 O1 140.3(2) 7 .
O2 Bi1 O1 144.5(2) 2_554 .
O1 Bi1 O1 84.2(2) 7 .
O2 Bi1 Bi1 90.45(16) . 7
O2 Bi1 Bi1 144.86(14) 8_665 7
O2 Bi1 Bi1 33.97(13) 7 7
O2 Bi1 Bi1 88.15(13) 2_554 7
O1 Bi1 Bi1 43.33(16) 7 7
O1 Bi1 Bi1 127.33(15) . 7
O2 Bi1 Bi1 35.92(14) . 7_556
O2 Bi1 Bi1 91.36(15) 8_665 7_556
O2 Bi1 Bi1 97.43(15) 7 7_556
O2 Bi1 Bi1 148.84(12) 2_554 7_556
O1 Bi1 Bi1 60.95(16) 7 7_556
O1 Bi1 Bi1 42.96(15) . 7_556
Bi1 Bi1 Bi1 94.90(2) 7 7_556
O3 W1 O4 100.8(3) 7_556 7_566
O3 W1 O1 97.4(3) 7_556 .
O4 W1 O1 96.4(3) 7_566 .
O3 W1 O5 98.5(3) 7_556 .
O4 W1 O5 98.1(3) 7_566 .
O1 W1 O5 156.0(2) . .
O3 W1 O4 171.3(3) 7_556 .
O4 W1 O4 87.87(12) 7_566 .
O1 W1 O4 81.0(3) . .
O5 W1 O4 80.5(2) . .
O3 W1 O3 89.01(7) 7_556 .
O4 W1 O3 170.2(3) 7_566 .
O1 W1 O3 81.1(3) . .
O5 W1 O3 81.3(3) . .
O4 W1 O3 82.3(2) . .
W1 O1 Bi1 123.3(3) . 7_556
W1 O1 Bi1 121.9(3) . .
Bi1 O1 Bi1 93.7(2) 7_556 .
Bi1 O2 Bi1 113.7(3) . 8_655
Bi1 O2 Bi1 110.1(2) . 7_556
Bi1 O2 Bi1 110.1(2) 8_655 7_556
Bi1 O2 Bi1 105.9(2) . 2
Bi1 O2 Bi1 114.2(2) 8_655 2
Bi1 O2 Bi1 102.1(2) 7_556 2
W1 O3 W1 163.3(4) 7 .
W1 O4 W1 148.6(4) 7_565 .
W1 O5 W1 163.0(5) . 3_657

loop_
_geom_bond_atom_site_label_1
_geom_bond_atom_site_label_2
_geom_bond_distance
_geom_bond_site_symmetry_2
Bi1 O2 2.195(6) .
Bi1 O2 2.260(6) 8_665
Bi1 O2 2.304(6) 7
Bi1 O2 2.488(6) 2_554
Bi1 O1 2.519(6) 7
Bi1 O1 2.536(7) .
Bi1 Bi1 3.6885(6) 7
Bi1 Bi1 3.6885(6) 7_556
W1 O3 1.753(7) 7_556
W1 O4 1.787(7) 7_566
W1 O1 1.855(7) .
W1 O5 1.8991(14) .
W1 O4 2.151(7) .
W1 O3 2.168(7) .
O1 Bi1 2.519(6) 7_556
O2 Bi1 2.260(6) 8_655
O2 Bi1 2.304(6) 7_556
O2 Bi1 2.488(6) 2
O3 W1 1.753(7) 7
O4 W1 1.787(7) 7_565
O5 W1 1.8991(14) 3_657
